data_4061685
_journal_name_full Organometallics
_journal_paper_doi 10.1021/om050537r
_journal_year 2005
_chemical_formula_moiety 'C49 H41 P2 Pd S, F6 Sb'
_chemical_formula_sum 'C49 H41 F6 P2 Pd S Sb'
_chemical_formula_weight 1066.01
_space_group_IT_number 4
_symmetry_cell_setting monoclinic
_symmetry_space_group_name_Hall 'P 2yb'
_symmetry_space_group_name_H-M 'P 1 21 1'
_cell_angle_alpha 90
_cell_angle_beta 97.761(3)
_cell_angle_gamma 90
_cell_formula_units_Z 2
_cell_length_a 11.4470(5)
_cell_length_b 17.4387(8)
_cell_length_c 11.4796(6)
_cell_measurement_temperature 173.2
_cell_volume 2270.6(2)
_diffrn_ambient_temperature 173.2
_exptl_crystal_density_diffrn 1.559
_cod_original_sg_symbol_H-M 'P 21'
_cod_original_formula_sum 'C49 H41 F6 P2 Pd S Sb '
_cod_database_code 4061685

loop_
_symmetry_equiv_pos_as_xyz
'  +x,  +y,  +z'
'  -x,1/2+y,  -z'

loop_
_atom_site_label
_atom_site_fract_x
_atom_site_fract_y
_atom_site_fract_z
_atom_site_U_iso_or_equiv
_atom_site_occupancy
_atom_site_refinement_flags
_atom_site_adp_type
_atom_site_calc_flag
_atom_site_calc_attached_atom
Sb(1) 0.84386(4) 0.2092 0.76731(3) 0.05861(13) 1.000 . Uani d ?
Pd(1) 0.38528(3) 0.24181(3) 0.47725(3) 0.03163(10) 1.000 . Uani d ?
S(1) 0.19214(11) 0.18758(7) 0.44257(11) 0.0372(4) 1.000 . Uani d ?
P(1) 0.44006(9) 0.23369(8) 0.29028(10) 0.0289(3) 1.000 . Uani d ?
P(2) 0.21394(10) 0.07683(7) 0.40460(11) 0.0297(4) 1.000 . Uani d ?
F(1) 0.7400(4) 0.1615(2) 0.6491(3) 0.090(1) 1.000 . Uani d ?
F(2) 0.7932(4) 0.3034(2) 0.7070(4) 0.101(2) 1.000 . Uani d ?
F(3) 0.9578(4) 0.2036(3) 0.6734(5) 0.144(2) 1.000 . Uani d ?
F(4) 0.8777(5) 0.1119(2) 0.8289(4) 0.127(2) 1.000 . Uani d ?
F(5) 0.7183(4) 0.2109(3) 0.8594(4) 0.129(2) 1.000 . Uani d ?
F(6) 0.9367(4) 0.2556(2) 0.8914(4) 0.109(2) 1.000 . Uani d ?
C(1) 0.5250(5) 0.3098(3) 0.5566(5) 0.045(2) 1.000 . Uani d ?
C(2) 0.4268(5) 0.3236(3) 0.6186(5) 0.054(2) 1.000 . Uani d ?
C(3) 0.3725(5) 0.2663(3) 0.6692(5) 0.045(2) 1.000 . Uani d ?
C(4) 0.2538(6) 0.2829(4) 0.7111(5) 0.066(2) 1.000 . Uani d ?
C(5) 0.4304(6) 0.1969(4) 0.7304(5) 0.071(2) 1.000 . Uani d ?
C(6) 0.3720(4) 0.1633(3) 0.1815(4) 0.029(1) 1.000 . Uani d ?
C(7) 0.3823(4) 0.0847(3) 0.2048(4) 0.029(1) 1.000 . Uani d ?
C(8) 0.3455(4) 0.0305(3) 0.1123(4) 0.033(2) 1.000 . Uani d ?
C(9) 0.3545(4) -0.0499(3) 0.1303(5) 0.037(2) 1.000 . Uani d ?
C(10) 0.3150(5) -0.0996(3) 0.0429(5) 0.041(2) 1.000 . Uani d ?
C(11) 0.2629(5) -0.0735(4) -0.0671(5) 0.048(2) 1.000 . Uani d ?
C(12) 0.2500(5) 0.0039(3) -0.0877(5) 0.046(2) 1.000 . Uani d ?
C(13) 0.2904(4) 0.0576(3) -0.0000(4) 0.035(2) 1.000 . Uani d ?
C(14) 0.2777(5) 0.1384(3) -0.0179(5) 0.046(2) 1.000 . Uani d ?
C(15) 0.3218(4) 0.1892(3) 0.0669(4) 0.037(2) 1.000 . Uani d ?
C(16) 0.4344(4) 0.0571(2) 0.3227(4) 0.0265(13) 1.000 . Uani d ?
C(17) 0.5570(4) 0.0362(2) 0.3403(5) 0.032(1) 1.000 . Uani d ?
C(18) 0.6252(4) 0.0329(3) 0.2461(4) 0.037(2) 1.000 . Uani d ?
C(19) 0.7421(4) 0.0133(3) 0.2660(5) 0.043(2) 1.000 . Uani d ?
C(20) 0.7955(4) -0.0031(3) 0.3837(6) 0.049(2) 1.000 . Uani d ?
C(21) 0.7345(4) 0.0008(3) 0.4742(5) 0.042(2) 1.000 . Uani d ?
C(22) 0.6113(4) 0.0187(3) 0.4572(5) 0.036(2) 1.000 . Uani d ?
C(23) 0.5455(4) 0.0184(3) 0.5505(5) 0.035(2) 1.000 . Uani d ?
C(24) 0.4266(4) 0.0328(3) 0.5302(4) 0.035(2) 1.000 . Uani d ?
C(25) 0.3687(4) 0.0524(2) 0.4139(4) 0.0277(13) 1.000 . Uani d ?
C(26) 0.5948(4) 0.2227(2) 0.2750(4) 0.031(1) 1.000 . Uani d ?
C(27) 0.6348(4) 0.2258(3) 0.1646(4) 0.040(2) 1.000 . Uani d ?
C(28) 0.7529(5) 0.2164(3) 0.1557(5) 0.051(2) 1.000 . Uani d ?
C(29) 0.8331(5) 0.2044(4) 0.2582(6) 0.052(2) 1.000 . Uani d ?
C(30) 0.7946(4) 0.1977(3) 0.3652(5) 0.043(2) 1.000 . Uani d ?
C(31) 0.6757(4) 0.2079(3) 0.3747(4) 0.038(1) 1.000 . Uani d ?
C(32) 0.3958(4) 0.3259(3) 0.2237(4) 0.031(1) 1.000 . Uani d ?
C(33) 0.2794(5) 0.3486(3) 0.2232(5) 0.047(2) 1.000 . Uani d ?
C(34) 0.2427(5) 0.4189(3) 0.1772(5) 0.051(2) 1.000 . Uani d ?
C(35) 0.3164(5) 0.4684(3) 0.1310(5) 0.044(2) 1.000 . Uani d ?
C(36) 0.4332(5) 0.4480(3) 0.1346(5) 0.046(2) 1.000 . Uani d ?
C(37) 0.4735(4) 0.3780(3) 0.1832(5) 0.040(2) 1.000 . Uani d ?
C(38) 0.1538(4) 0.0161(3) 0.5091(4) 0.032(1) 1.000 . Uani d ?
C(39) 0.1785(5) -0.0618(3) 0.5126(5) 0.049(2) 1.000 . Uani d ?
C(40) 0.1222(6) -0.1098(3) 0.5868(6) 0.066(2) 1.000 . Uani d ?
C(41) 0.0442(5) -0.0796(4) 0.6544(5) 0.057(2) 1.000 . Uani d ?
C(42) 0.0215(5) -0.0031(4) 0.6537(5) 0.047(2) 1.000 . Uani d ?
C(43) 0.0756(4) 0.0464(3) 0.5799(4) 0.037(2) 1.000 . Uani d ?
C(44) 0.1298(4) 0.0535(3) 0.2639(4) 0.036(2) 1.000 . Uani d ?
C(45) 0.1001(4) -0.0226(3) 0.2323(5) 0.044(2) 1.000 . Uani d ?
C(46) 0.0341(5) -0.0375(3) 0.1268(6) 0.054(2) 1.000 . Uani d ?
C(47) -0.0049(5) 0.0205(4) 0.0525(5) 0.059(2) 1.000 . Uani d ?
C(48) 0.0204(5) 0.0962(4) 0.0825(5) 0.054(2) 1.000 . Uani d ?
C(49) 0.0885(4) 0.1120(3) 0.1880(4) 0.037(2) 1.000 . Uani d ?
H(1) 0.5917 0.2844 0.5975 0.053 1.000 . Uiso c ?
H(2) 0.5507 0.3509 0.5118 0.053 1.000 . Uiso c ?
H(3) 0.3900 0.3725 0.6115 0.065 1.000 . Uiso c ?
H(4) 0.2630 0.2825 0.7946 0.079 1.000 . Uiso c ?
H(5) 0.2261 0.3318 0.6832 0.079 1.000 . Uiso c ?
H(6) 0.1984 0.2447 0.6816 0.079 1.000 . Uiso c ?
H(7) 0.4260 0.2002 0.8123 0.085 1.000 . Uiso c ?
H(8) 0.3909 0.1519 0.6995 0.085 1.000 . Uiso c ?
H(9) 0.5107 0.1948 0.7178 0.085 1.000 . Uiso c ?
H(10) 0.3886 -0.0692 0.2046 0.045 1.000 . Uiso c ?
H(11) 0.3230 -0.1532 0.0567 0.050 1.000 . Uiso c ?
H(12) 0.2364 -0.1092 -0.1275 0.058 1.000 . Uiso c ?
H(13) 0.2131 0.0214 -0.1621 0.055 1.000 . Uiso c ?
H(14) 0.2378 0.1571 -0.0903 0.055 1.000 . Uiso c ?
H(15) 0.3194 0.2425 0.0499 0.045 1.000 . Uiso c ?
H(16) 0.5896 0.0444 0.1684 0.044 1.000 . Uiso c ?
H(17) 0.7874 0.0106 0.2026 0.051 1.000 . Uiso c ?
H(18) 0.8763 -0.0172 0.3973 0.059 1.000 . Uiso c ?
H(19) 0.7733 -0.0085 0.5514 0.051 1.000 . Uiso c ?
H(20) 0.5826 0.0083 0.6280 0.042 1.000 . Uiso c ?
H(21) 0.3814 0.0300 0.5937 0.042 1.000 . Uiso c ?
H(22) 0.5802 0.2344 0.0958 0.048 1.000 . Uiso c ?
H(23) 0.7799 0.2181 0.0811 0.061 1.000 . Uiso c ?
H(24) 0.9150 0.2008 0.2528 0.063 1.000 . Uiso c ?
H(25) 0.8489 0.1861 0.4331 0.051 1.000 . Uiso c ?
H(26) 0.6493 0.2047 0.4496 0.045 1.000 . Uiso c ?
H(27) 0.2252 0.3157 0.2545 0.057 1.000 . Uiso c ?
H(28) 0.1628 0.4335 0.1776 0.061 1.000 . Uiso c ?
H(29) 0.2879 0.5157 0.0971 0.053 1.000 . Uiso c ?
H(30) 0.4865 0.4819 0.1039 0.056 1.000 . Uiso c ?
H(31) 0.5549 0.3657 0.1888 0.048 1.000 . Uiso c ?
H(32) 0.2327 -0.0827 0.4654 0.059 1.000 . Uiso c ?
H(33) 0.1387 -0.1632 0.5899 0.080 1.000 . Uiso c ?
H(34) 0.0053 -0.1125 0.7028 0.068 1.000 . Uiso c ?
H(35) -0.0312 0.0171 0.7031 0.056 1.000 . Uiso c ?
H(36) 0.0589 0.0997 0.5786 0.045 1.000 . Uiso c ?
H(37) 0.1258 -0.0634 0.2842 0.052 1.000 . Uiso c ?
H(38) 0.0151 -0.0891 0.1050 0.065 1.000 . Uiso c ?
H(39) -0.0501 0.0089 -0.0209 0.070 1.000 . Uiso c ?
H(40) -0.0087 0.1366 0.0311 0.065 1.000 . Uiso c ?
H(41) 0.1072 0.1636 0.2090 0.044 1.000 . Uiso c ?

loop_
_atom_site_aniso_label
_atom_site_aniso_U_11
_atom_site_aniso_U_22
_atom_site_aniso_U_33
_atom_site_aniso_U_12
_atom_site_aniso_U_13
_atom_site_aniso_U_23
Sb(1) 0.0839(3) 0.0462(2) 0.0419(2) 0.0139(2) -0.0052(2) -0.0021(2)
Pd(1) 0.0346(2) 0.0305(2) 0.0302(2) -0.0049(2) 0.0059(2) 0.0020(2)
S(1) 0.0335(7) 0.0322(7) 0.0466(8) 0.0030(5) 0.0082(6) -0.0023(6)
P(1) 0.0255(6) 0.0293(7) 0.0317(7) -0.0006(6) 0.0037(5) 0.0047(6)
P(2) 0.0272(7) 0.0300(7) 0.0324(8) 0.0013(5) 0.0063(6) 0.0016(5)
F(1) 0.144(4) 0.078(3) 0.039(2) -0.012(3) -0.019(2) -0.011(2)
F(2) 0.138(4) 0.058(2) 0.093(3) 0.018(2) -0.034(3) -0.001(2)
F(3) 0.105(4) 0.136(4) 0.206(5) -0.015(3) 0.074(4) -0.067(4)
F(4) 0.174(5) 0.066(3) 0.116(4) -0.010(3) -0.070(3) 0.020(3)
F(5) 0.146(4) 0.146(4) 0.105(3) -0.036(3) 0.057(3) -0.042(3)
F(6) 0.118(3) 0.075(3) 0.115(4) 0.002(2) -0.051(3) -0.018(3)
C(1) 0.040(3) 0.052(3) 0.042(3) -0.011(3) 0.005(3) -0.013(3)
C(2) 0.068(4) 0.051(4) 0.044(4) -0.007(3) 0.006(3) -0.018(3)
C(3) 0.066(4) 0.038(3) 0.033(3) -0.009(3) 0.007(3) -0.006(2)
C(4) 0.075(5) 0.066(4) 0.060(4) 0.005(3) 0.025(4) -0.002(3)
C(5) 0.109(5) 0.071(4) 0.035(3) 0.022(4) 0.016(3) 0.010(3)
C(6) 0.025(3) 0.041(3) 0.019(3) -0.001(2) 0.001(2) 0.003(2)
C(7) 0.017(2) 0.028(3) 0.042(3) -0.000(2) 0.005(2) -0.002(2)
C(8) 0.026(3) 0.045(3) 0.029(3) -0.001(2) 0.010(2) -0.002(2)
C(9) 0.040(3) 0.031(3) 0.042(3) -0.002(2) 0.014(3) 0.001(2)
C(10) 0.042(3) 0.036(3) 0.047(4) 0.003(2) 0.011(3) -0.010(3)
C(11) 0.039(3) 0.063(4) 0.045(4) -0.016(3) 0.010(3) -0.024(3)
C(12) 0.042(3) 0.062(4) 0.033(3) -0.004(3) 0.005(3) -0.005(3)
C(13) 0.034(3) 0.044(3) 0.027(3) -0.004(2) 0.003(2) -0.003(2)
C(14) 0.058(4) 0.051(3) 0.027(3) -0.006(3) -0.003(3) 0.004(3)
C(15) 0.047(3) 0.030(3) 0.034(3) 0.014(2) 0.002(2) 0.010(2)
C(16) 0.033(3) 0.021(2) 0.025(3) 0.004(2) 0.003(2) -0.003(2)
C(17) 0.030(3) 0.022(2) 0.044(3) 0.007(2) 0.004(2) -0.000(2)
C(18) 0.033(3) 0.033(3) 0.045(3) 0.002(2) 0.009(2) 0.004(2)
C(19) 0.026(3) 0.046(3) 0.057(4) -0.001(2) 0.009(3) -0.000(3)
C(20) 0.027(3) 0.050(4) 0.068(5) 0.004(3) 0.002(3) 0.001(3)
C(21) 0.029(3) 0.053(3) 0.042(3) 0.002(2) -0.004(3) 0.004(3)
C(22) 0.034(3) 0.029(3) 0.041(3) 0.002(2) -0.005(3) 0.000(2)
C(23) 0.034(3) 0.034(3) 0.036(3) 0.004(2) -0.000(2) 0.004(2)
C(24) 0.034(3) 0.042(3) 0.028(3) 0.002(2) 0.002(2) 0.003(2)
C(25) 0.024(3) 0.025(2) 0.033(3) 0.004(2) 0.002(2) 0.004(2)
C(26) 0.028(2) 0.020(3) 0.045(3) -0.003(2) 0.009(2) -0.000(2)
C(27) 0.031(3) 0.044(4) 0.046(3) 0.002(2) 0.009(2) 0.000(3)
C(28) 0.060(4) 0.033(3) 0.066(4) -0.011(3) 0.037(3) -0.013(3)
C(29) 0.034(3) 0.049(3) 0.076(4) 0.004(3) 0.012(3) -0.013(3)
C(30) 0.031(3) 0.034(3) 0.062(4) -0.001(2) 0.006(3) -0.006(3)
C(31) 0.033(3) 0.035(2) 0.044(3) 0.002(2) 0.004(2) -0.004(3)
C(32) 0.032(3) 0.035(3) 0.027(3) 0.009(2) 0.004(2) 0.001(2)
C(33) 0.042(3) 0.053(3) 0.049(4) -0.005(3) 0.013(3) 0.015(3)
C(34) 0.043(4) 0.052(4) 0.058(4) 0.021(3) 0.011(3) 0.012(3)
C(35) 0.047(4) 0.043(3) 0.044(4) 0.012(3) 0.016(3) 0.009(3)
C(36) 0.057(4) 0.030(3) 0.056(4) -0.004(3) 0.023(3) 0.010(3)
C(37) 0.035(3) 0.038(3) 0.048(4) 0.005(2) 0.012(3) 0.009(2)
C(38) 0.022(3) 0.033(3) 0.041(3) -0.005(2) 0.001(2) 0.009(2)
C(39) 0.046(3) 0.040(3) 0.067(4) 0.003(3) 0.028(3) 0.009(3)
C(40) 0.073(4) 0.042(3) 0.089(5) 0.005(3) 0.028(4) 0.023(3)
C(41) 0.051(4) 0.063(4) 0.057(4) -0.005(3) 0.011(3) 0.022(3)
C(42) 0.036(3) 0.066(4) 0.041(4) -0.006(3) 0.012(3) 0.008(3)
C(43) 0.030(3) 0.052(3) 0.030(3) 0.002(2) 0.006(2) 0.005(2)
C(44) 0.027(3) 0.044(3) 0.039(3) 0.001(2) 0.013(2) -0.007(3)
C(45) 0.037(3) 0.041(3) 0.054(4) -0.005(2) 0.010(3) -0.008(3)
C(46) 0.044(4) 0.054(4) 0.065(4) -0.013(3) 0.008(3) -0.023(3)
C(47) 0.037(3) 0.085(5) 0.052(4) 0.007(3) -0.004(3) -0.022(4)
C(48) 0.041(3) 0.074(4) 0.046(4) 0.019(3) -0.002(3) -0.005(3)
C(49) 0.027(3) 0.044(3) 0.038(3) 0.008(2) 0.003(2) -0.003(2)

loop_
_geom_bond_atom_site_label_1
_geom_bond_atom_site_label_2
_geom_bond_distance
_geom_bond_site_symmetry_1
_geom_bond_site_symmetry_2
_geom_bond_publ_flag
Sb(1) F(1) 1.873(4) . . ?
Sb(1) F(2) 1.846(5) . . ?
Sb(1) F(3) 1.803(6) . . ?
Sb(1) F(4) 1.860(5) . . ?
Sb(1) F(5) 1.896(6) . . ?
Sb(1) F(6) 1.845(5) . . ?
Pd(1) S(1) 2.388(2) . . ?
Pd(1) P(1) 2.320(2) . . ?
Pd(1) C(1) 2.098(6) . . ?
Pd(1) C(2) 2.164(7) . . ?
Pd(1) C(3) 2.268(7) . . ?
S(1) P(2) 2.003(2) . . ?
P(1) C(6) 1.847(6) . . ?
P(1) C(26) 1.814(6) . . ?
P(1) C(32) 1.822(6) . . ?
P(2) C(25) 1.811(6) . . ?
P(2) C(38) 1.805(6) . . ?
P(2) C(44) 1.812(6) . . ?
C(1) C(2) 1.431(10) . . ?
C(1) H(1) 0.95 . . no
C(1) H(2) 0.95 . . no
C(2) C(3) 1.348(10) . . ?
C(2) H(3) 0.95 . . no
C(3) C(4) 1.529(10) . . ?
C(3) C(5) 1.508(10) . . ?
C(4) H(4) 0.95 . . no
C(4) H(5) 0.95 . . no
C(4) H(6) 0.95 . . no
C(5) H(7) 0.95 . . no
C(5) H(8) 0.95 . . no
C(5) H(9) 0.95 . . no
C(6) C(7) 1.397(8) . . ?
C(6) C(15) 1.436(8) . . ?
C(7) C(8) 1.441(8) . . ?
C(7) C(16) 1.484(8) . . ?
C(8) C(9) 1.420(8) . . ?
C(8) C(13) 1.436(9) . . ?
C(9) C(10) 1.356(9) . . ?
C(9) H(10) 0.95 . . no
C(10) C(11) 1.398(10) . . ?
C(10) H(11) 0.95 . . no
C(11) C(12) 1.375(10) . . ?
C(11) H(12) 0.95 . . no
C(12) C(13) 1.407(9) . . ?
C(12) H(13) 0.95 . . no
C(13) C(14) 1.429(9) . . ?
C(14) C(15) 1.361(9) . . ?
C(14) H(14) 0.95 . . no
C(15) H(15) 0.95 . . no
C(16) C(17) 1.437(8) . . ?
C(16) C(25) 1.372(8) . . ?
C(17) C(18) 1.419(9) . . ?
C(17) C(22) 1.433(9) . . ?
C(18) C(19) 1.370(9) . . ?
C(18) H(16) 0.95 . . no
C(19) C(20) 1.434(10) . . ?
C(19) H(17) 0.95 . . no
C(20) C(21) 1.330(10) . . ?
C(20) H(18) 0.95 . . no
C(21) C(22) 1.432(9) . . ?
C(21) H(19) 0.95 . . no
C(22) C(23) 1.390(9) . . ?
C(23) C(24) 1.373(9) . . ?
C(23) H(20) 0.95 . . no
C(24) C(25) 1.449(9) . . ?
C(24) H(21) 0.95 . . no
C(26) C(27) 1.406(8) . . ?
C(26) C(31) 1.395(8) . . ?
C(27) C(28) 1.379(9) . . ?
C(27) H(22) 0.95 . . no
C(28) C(29) 1.406(10) . . ?
C(28) H(23) 0.95 . . no
C(29) C(30) 1.365(10) . . ?
C(29) H(24) 0.95 . . no
C(30) C(31) 1.392(9) . . ?
C(30) H(25) 0.95 . . no
C(31) H(26) 0.95 . . no
C(32) C(33) 1.389(9) . . ?
C(32) C(37) 1.396(9) . . ?
C(33) C(34) 1.378(10) . . ?
C(33) H(27) 0.95 . . no
C(34) C(35) 1.363(10) . . ?
C(34) H(28) 0.95 . . no
C(35) C(36) 1.379(10) . . ?
C(35) H(29) 0.95 . . no
C(36) C(37) 1.394(9) . . ?
C(36) H(30) 0.95 . . no
C(37) H(31) 0.95 . . no
C(38) C(39) 1.387(9) . . ?
C(38) C(43) 1.392(9) . . ?
C(39) C(40) 1.410(10) . . ?
C(39) H(32) 0.95 . . no
C(40) C(41) 1.365(11) . . ?
C(40) H(33) 0.95 . . no
C(41) C(42) 1.359(10) . . ?
C(41) H(34) 0.95 . . no
C(42) C(43) 1.409(9) . . ?
C(42) H(35) 0.95 . . no
C(43) H(36) 0.95 . . no
C(44) C(45) 1.404(9) . . ?
C(44) C(49) 1.383(8) . . ?
C(45) C(46) 1.363(10) . . ?
C(45) H(37) 0.95 . . no
C(46) C(47) 1.359(11) . . ?
C(46) H(38) 0.95 . . no
C(47) C(48) 1.385(11) . . ?
C(47) H(39) 0.95 . . no
C(48) C(49) 1.376(9) . . ?
C(48) H(40) 0.95 . . no
C(49) H(41) 0.95 . . no
